data_2240758
loop_
_publ_author_name
'Salim, Muhammad'
'Munawar, Munawar Ali'
'Tahir, Muhammad Nawaz'
'Shahid, Muhammad'
'Malik, Khizar Iqbal'

_publ_section_title
;
 Crystal structure of
 (4<i>E</i>)-4-(8-methoxy-2<i>H</i>-chromen-2-ylidene)-3-methyl-1-phenyl-1<i>H</i>-pyrazol-5(4<i>H</i>)-one
;
_journal_coeditor_code IM2465
_journal_issue 6
_journal_name_full 'Acta Crystallographica Section E'
_journal_page_first o414
_journal_page_last o415
_journal_paper_doi 10.1107/S2056989015009445
_journal_volume 71
_journal_year 2015
_chemical_formula_iupac 'C20 H16 N2 O3'
_chemical_formula_moiety 'C20 H16 N2 O3'
_chemical_formula_sum 'C20 H16 N2 O3'
_chemical_formula_weight 332.35
_chemical_name_systematic
(4<i>E</i>)-4-(8-Methoxy-2<i>H</i>-chromen-2-ylidene)-3-methyl-1-phenyl-1<i>H</i>-pyrazol-5(4<i>H</i>)-one
_space_group_crystal_system monoclinic
_space_group_IT_number 15
_space_group_name_Hall '-C 2yc'
_space_group_name_H-M_alt 'C 1 2/c 1'
_symmetry_space_group_name_Hall '-C 2yc'
_symmetry_space_group_name_H-M 'C 1 2/c 1'
_atom_sites_solution_hydrogens geom
_atom_sites_solution_primary direct
_atom_sites_solution_secondary difmap
_audit_creation_method SHELXL-97
_cell_angle_alpha 90
_cell_angle_beta 92.957(7)
_cell_angle_gamma 90
_cell_formula_units_Z 8
_cell_length_a 28.179(5)
_cell_length_b 4.7108(8)
_cell_length_c 23.819(5)
_cell_measurement_reflns_used 2389
_cell_measurement_temperature 296(2)
_cell_measurement_theta_max 27.00
_cell_measurement_theta_min 2.895
_cell_volume 3157.7(10)
_computing_cell_refinement
;
SAINT (Bruker, 2007)
;
_computing_data_collection
;
APEX2 (Bruker, 2007)
;
_computing_data_reduction
;
SAINT (Bruker, 2007)
;
_computing_molecular_graphics
;
ORTEP-3 for Windows (Farrugia, 2012) and PLATON (Spek, 2009)
;
_computing_publication_material
;
WinGX (Farrugia, 2012) and PLATON (Spek, 2009)
;
_computing_structure_refinement
;
SHELXL2014  (Sheldrick, 2015)
;
_computing_structure_solution
;
SHELXS97 (Sheldrick, 2008)
;
_diffrn_ambient_temperature 296(2)
_diffrn_detector_area_resol_mean 7.70
_diffrn_measured_fraction_theta_full 0.999
_diffrn_measured_fraction_theta_max 0.999
_diffrn_measurement_device_type 'Bruker Kappa APEXII CCD'
_diffrn_measurement_method \w
_diffrn_radiation_monochromator graphite
_diffrn_radiation_source 'fine-focus sealed tube'
_diffrn_radiation_type MoK\a
_diffrn_radiation_wavelength 0.71073
_diffrn_reflns_av_R_equivalents 0.0328
_diffrn_reflns_limit_h_max 35
_diffrn_reflns_limit_h_min -35
_diffrn_reflns_limit_k_max 5
_diffrn_reflns_limit_k_min -6
_diffrn_reflns_limit_l_max 30
_diffrn_reflns_limit_l_min -24
_diffrn_reflns_number 13056
_diffrn_reflns_theta_full 27.00
_diffrn_reflns_theta_max 27.00
_diffrn_reflns_theta_min 2.895
_diffrn_standards_number 0
_exptl_absorpt_coefficient_mu 0.095
_exptl_absorpt_correction_T_max 0.985
_exptl_absorpt_correction_T_min 0.961
_exptl_absorpt_correction_type multi-scan
_exptl_absorpt_process_details
;
(SADABS; Bruker, 2005)
;
_exptl_crystal_colour red
_exptl_crystal_density_diffrn 1.398
_exptl_crystal_density_method 'not measured'
_exptl_crystal_description needle
_exptl_crystal_F_000 1392
_exptl_crystal_size_max 0.40
_exptl_crystal_size_mid 0.22
_exptl_crystal_size_min 0.18
_refine_diff_density_max 0.218
_refine_diff_density_min -0.158
_refine_ls_extinction_coef 0.0021(4)
_refine_ls_extinction_expression Fc^*^=kFc[1+0.001xFc^2^\l^3^/sin(2\q)]^-1/4^
_refine_ls_extinction_method
;
SHELXL2014 (Sheldrick, 2015)
;
_refine_ls_goodness_of_fit_ref 1.056
_refine_ls_hydrogen_treatment constr
_refine_ls_matrix_type full
_refine_ls_number_parameters 229
_refine_ls_number_reflns 3419
_refine_ls_number_restraints 0
_refine_ls_restrained_S_all 1.056
_refine_ls_R_factor_all 0.0669
_refine_ls_R_factor_gt 0.0422
_refine_ls_shift/su_max 0.000
_refine_ls_shift/su_mean 0.000
_refine_ls_structure_factor_coef Fsqd
_refine_ls_weighting_details 'w=1/[\s^2^(Fo^2^)+(0.0648P)^2^+0.6123P] where P=(Fo^2^+2Fc^2^)/3'
_refine_ls_weighting_scheme calc
_refine_ls_wR_factor_gt 0.1092
_refine_ls_wR_factor_ref 0.1272
_reflns_number_gt 2389
_reflns_number_total 3419
_reflns_threshold_expression I>2\s(I)
_cod_data_source_file im2465sup1.cif
_cod_data_source_block I
_cod_database_code 2240758
_shelx_space_group_comment
;
The symmetry employed for this shelxl refinement is uniquely defined
by the following loop, which should always be used as a source of
symmetry information in preference to the above space-group names.
They are only intended as comments.
;

loop_
_space_group_symop_operation_xyz
'x, y, z'
'-x, y, -z+1/2'
'x+1/2, y+1/2, z'
'-x+1/2, y+1/2, -z+1/2'
'-x, -y, -z'
'x, -y, z-1/2'
'-x+1/2, -y+1/2, -z'
'x+1/2, -y+1/2, z-1/2'

loop_
_atom_site_type_symbol
_atom_site_label
_atom_site_fract_x
_atom_site_fract_y
_atom_site_fract_z
_atom_site_U_iso_or_equiv
_atom_site_adp_type
_atom_site_calc_flag
_atom_site_occupancy
O O1 0.06562(4) 1.0410(2) 0.06364(5) 0.0601(4) Uani d 1
O O2 0.11680(3) 0.3975(2) -0.05229(4) 0.0405(3) Uani d 1
O O3 0.16619(4) 0.0352(2) -0.10799(5) 0.0504(3) Uani d 1
N N1 0.14466(4) 0.9876(2) 0.09568(5) 0.0407(3) Uani d 1
N N2 0.18451(4) 0.8288(2) 0.08158(6) 0.0417(3) Uani d 1
C C1 0.14967(6) 1.1800(3) 0.14142(6) 0.0410(4) Uani d 1
C C2 0.19424(6) 1.2193(3) 0.16813(7) 0.0501(4) Uani d 1
H H2 0.2202 1.1180 0.1563 0.060 Uiso calc 1
C C3 0.19992(7) 1.4086(4) 0.21225(8) 0.0575(5) Uani d 1
H H3 0.2298 1.4329 0.2301 0.069 Uiso calc 1
C C4 0.16197(8) 1.5617(4) 0.23019(8) 0.0593(5) Uani d 1
H H4 0.1661 1.6913 0.2595 0.071 Uiso calc 1
C C5 0.11808(7) 1.5206(4) 0.20427(8) 0.0619(5) Uani d 1
H H5 0.0923 1.6222 0.2164 0.074 Uiso calc 1
C C6 0.11134(7) 1.3295(3) 0.16006(7) 0.0541(5) Uani d 1
H H6 0.0812 1.3025 0.1431 0.065 Uiso calc 1
C C7 0.10494(5) 0.9304(3) 0.06052(7) 0.0410(4) Uani d 1
C C8 0.12183(5) 0.7169(3) 0.02175(6) 0.0372(4) Uani d 1
C C9 0.17098(5) 0.6713(3) 0.03861(7) 0.0370(4) Uani d 1
C C10 0.20563(5) 0.4738(3) 0.01377(7) 0.0451(4) Uani d 1
H H10A 0.1932 0.2840 0.0139 0.068 Uiso calc 1
H H10B 0.2352 0.4800 0.0356 0.068 Uiso calc 1
H H10C 0.2108 0.5304 -0.0242 0.068 Uiso calc 1
C C11 0.09468(5) 0.5939(3) -0.02107(6) 0.0368(4) Uani d 1
C C12 0.04599(5) 0.6554(3) -0.03528(7) 0.0455(4) Uani d 1
H H12 0.0304 0.7917 -0.0149 0.055 Uiso calc 1
C C13 0.02230(6) 0.5199(3) -0.07759(7) 0.0492(4) Uani d 1
H H13 -0.0096 0.5601 -0.0856 0.059 Uiso calc 1
C C14 0.04580(5) 0.3138(3) -0.11063(7) 0.0435(4) Uani d 1
C C15 0.02414(6) 0.1660(4) -0.15629(8) 0.0562(5) Uani d 1
H H15 -0.0078 0.1959 -0.1664 0.067 Uiso calc 1
C C16 0.05019(7) -0.0228(4) -0.18596(8) 0.0583(5) Uani d 1
H H16 0.0357 -0.1184 -0.2164 0.070 Uiso calc 1
C C17 0.09766(6) -0.0735(3) -0.17137(7) 0.0490(4) Uani d 1
H H17 0.1146 -0.2024 -0.1921 0.059 Uiso calc 1
C C18 0.12003(5) 0.0664(3) -0.12619(7) 0.0404(4) Uani d 1
C C19 0.09317(5) 0.2600(3) -0.09639(6) 0.0373(4) Uani d 1
C C20 0.19362(6) -0.1685(4) -0.13639(8) 0.0533(5) Uani d 1
H H20A 0.1797 -0.3531 -0.1328 0.080 Uiso calc 1
H H20B 0.2255 -0.1704 -0.1201 0.080 Uiso calc 1
H H20C 0.1942 -0.1191 -0.1754 0.080 Uiso calc 1

loop_
_atom_site_aniso_label
_atom_site_aniso_U_11
_atom_site_aniso_U_22
_atom_site_aniso_U_33
_atom_site_aniso_U_12
_atom_site_aniso_U_13
_atom_site_aniso_U_23
O1 0.0403(7) 0.0647(7) 0.0753(9) 0.0165(6) 0.0028(6) -0.0223(7)
O2 0.0332(6) 0.0421(5) 0.0463(7) 0.0051(4) 0.0011(5) -0.0075(5)
O3 0.0370(6) 0.0583(7) 0.0556(7) 0.0076(5) 0.0004(5) -0.0180(6)
N1 0.0402(7) 0.0393(6) 0.0429(8) 0.0073(5) 0.0044(6) -0.0023(6)
N2 0.0404(8) 0.0400(6) 0.0450(8) 0.0098(5) 0.0040(6) 0.0006(6)
C1 0.0522(10) 0.0341(7) 0.0372(9) 0.0036(6) 0.0069(7) 0.0040(7)
C2 0.0550(11) 0.0476(9) 0.0477(10) -0.0008(7) 0.0044(8) -0.0021(8)
C3 0.0697(13) 0.0533(10) 0.0496(11) -0.0105(9) 0.0030(9) -0.0022(9)
C4 0.0898(16) 0.0451(9) 0.0432(11) -0.0025(9) 0.0052(10) -0.0037(8)
C5 0.0816(15) 0.0547(10) 0.0501(11) 0.0199(9) 0.0104(10) -0.0039(9)
C6 0.0592(11) 0.0539(9) 0.0491(11) 0.0147(8) 0.0022(9) -0.0044(9)
C7 0.0380(9) 0.0383(7) 0.0472(10) 0.0053(6) 0.0059(7) 0.0001(7)
C8 0.0347(8) 0.0346(7) 0.0427(9) 0.0040(6) 0.0070(7) 0.0010(7)
C9 0.0369(8) 0.0331(7) 0.0413(9) 0.0045(6) 0.0063(7) 0.0037(7)
C10 0.0390(9) 0.0433(8) 0.0531(10) 0.0080(6) 0.0040(7) -0.0034(7)
C11 0.0342(8) 0.0340(7) 0.0430(9) 0.0046(6) 0.0084(7) 0.0028(7)
C12 0.0368(9) 0.0446(8) 0.0554(11) 0.0090(7) 0.0066(8) 0.0007(8)
C13 0.0324(9) 0.0537(9) 0.0609(11) 0.0080(7) -0.0020(8) 0.0042(8)
C14 0.0364(9) 0.0443(8) 0.0493(10) 0.0028(6) -0.0020(7) 0.0039(7)
C15 0.0417(10) 0.0619(10) 0.0634(12) 0.0029(8) -0.0131(9) 0.0000(9)
C16 0.0561(11) 0.0632(11) 0.0541(12) -0.0012(9) -0.0139(9) -0.0080(9)
C17 0.0504(10) 0.0507(9) 0.0457(10) 0.0016(7) 0.0004(8) -0.0065(8)
C18 0.0358(9) 0.0419(8) 0.0434(9) 0.0002(6) 0.0017(7) 0.0006(7)
C19 0.0366(8) 0.0362(7) 0.0388(9) -0.0014(6) 0.0000(7) 0.0013(7)
C20 0.0453(10) 0.0585(10) 0.0565(11) 0.0111(8) 0.0060(8) -0.0096(9)

loop_
_atom_type_symbol
_atom_type_description
_atom_type_scat_dispersion_real
_atom_type_scat_dispersion_imag
_atom_type_scat_source
C C 0.0033 0.0016 'International Tables Vol C Tables 4.2.6.8 and 6.1.1.4'
H H 0.0000 0.0000 'International Tables Vol C Tables 4.2.6.8 and 6.1.1.4'
N N 0.0061 0.0033 'International Tables Vol C Tables 4.2.6.8 and 6.1.1.4'
O O 0.0106 0.0060 'International Tables Vol C Tables 4.2.6.8 and 6.1.1.4'

loop_
_geom_angle_atom_site_label_1
_geom_angle_atom_site_label_2
_geom_angle_atom_site_label_3
_geom_angle
C11 O2 C19 121.38(11)
C18 O3 C20 117.11(12)
C7 N1 N2 112.43(12)
C7 N1 C1 129.21(13)
N2 N1 C1 118.35(12)
C9 N2 N1 106.59(12)
C6 C1 C2 119.19(15)
C6 C1 N1 121.59(15)
C2 C1 N1 119.22(14)
C3 C2 C1 120.04(16)
C3 C2 H2 120.0
C1 C2 H2 120.0
C4 C3 C2 120.87(18)
C4 C3 H3 119.6
C2 C3 H3 119.6
C5 C4 C3 118.99(17)
C5 C4 H4 120.5
C3 C4 H4 120.5
C4 C5 C6 121.25(18)
C4 C5 H5 119.4
C6 C5 H5 119.4
C1 C6 C5 119.64(18)
C1 C6 H6 120.2
C5 C6 H6 120.2
O1 C7 N1 125.57(15)
O1 C7 C8 130.78(15)
N1 C7 C8 103.65(12)
C11 C8 C9 129.57(13)
C11 C8 C7 124.98(13)
C9 C8 C7 105.45(13)
N2 C9 C8 111.87(13)
N2 C9 C10 119.63(13)
C8 C9 C10 128.50(14)
C9 C10 H10A 109.5
C9 C10 H10B 109.5
H10A C10 H10B 109.5
C9 C10 H10C 109.5
H10A C10 H10C 109.5
H10B C10 H10C 109.5
O2 C11 C8 116.14(13)
O2 C11 C12 118.14(14)
C8 C11 C12 125.72(14)
C13 C12 C11 121.15(15)
C13 C12 H12 119.4
C11 C12 H12 119.4
C12 C13 C14 120.59(14)
C12 C13 H13 119.7
C14 C13 H13 119.7
C19 C14 C15 118.31(15)
C19 C14 C13 117.17(14)
C15 C14 C13 124.52(15)
C16 C15 C14 119.84(16)
C16 C15 H15 120.1
C14 C15 H15 120.1
C15 C16 C17 121.19(16)
C15 C16 H16 119.4
C17 C16 H16 119.4
C16 C17 C18 120.50(16)
C16 C17 H17 119.7
C18 C17 H17 119.7
O3 C18 C17 125.90(14)
O3 C18 C19 116.25(13)
C17 C18 C19 117.84(14)
O2 C19 C14 121.56(13)
O2 C19 C18 116.12(13)
C14 C19 C18 122.31(14)
O3 C20 H20A 109.5
O3 C20 H20B 109.5
H20A C20 H20B 109.5
O3 C20 H20C 109.5
H20A C20 H20C 109.5
H20B C20 H20C 109.5

loop_
_geom_bond_atom_site_label_1
_geom_bond_atom_site_label_2
_geom_bond_distance
O1 C7 1.2299(17)
O2 C11 1.3584(17)
O2 C19 1.3766(17)
O3 C18 1.3578(18)
O3 C20 1.4244(18)
N1 C7 1.389(2)
N1 N2 1.4046(16)
N1 C1 1.419(2)
N2 C9 1.3048(19)
C1 C6 1.382(2)
C1 C2 1.390(2)
C2 C3 1.381(2)
C2 H2 0.9300
C3 C4 1.376(3)
C3 H3 0.9300
C4 C5 1.367(3)
C4 H4 0.9300
C5 C6 1.391(2)
C5 H5 0.9300
C6 H6 0.9300
C7 C8 1.462(2)
C8 C11 1.371(2)
C8 C9 1.438(2)
C9 C10 1.4931(19)
C10 H10A 0.9600
C10 H10B 0.9600
C10 H10C 0.9600
C11 C12 1.426(2)
C12 C13 1.341(2)
C12 H12 0.9300
C13 C14 1.433(2)
C13 H13 0.9300
C14 C19 1.384(2)
C14 C15 1.404(2)
C15 C16 1.372(2)
C15 H15 0.9300
C16 C17 1.385(2)
C16 H16 0.9300
C17 C18 1.385(2)
C17 H17 0.9300
C18 C19 1.401(2)
C20 H20A 0.9600
C20 H20B 0.9600
C20 H20C 0.9600

loop_
_geom_hbond_atom_site_label_D
_geom_hbond_atom_site_label_H
_geom_hbond_atom_site_label_A
_geom_hbond_site_symmetry_A
_geom_hbond_distance_DH
_geom_hbond_distance_HA
_geom_hbond_distance_DA
_geom_hbond_angle_DHA
C6 H6 O1 . 0.93 2.28 2.911(2) 124.4
C12 H12 O1 . 0.93 2.38 3.004(2) 124.2
C13 H13 O1 5_575 0.93 2.53 3.2577(19) 135.9
C10 H10A Cg1 1_545 0.96 2.79 3.6812(17) 155
C7 O1 Cg2 1_565 1.2299(17) 3.6544(15) 3.9797(18) 96.20(10)

loop_
_geom_torsion_atom_site_label_1
_geom_torsion_atom_site_label_2
_geom_torsion_atom_site_label_3
_geom_torsion_atom_site_label_4
_geom_torsion
C7 N1 N2 C9 -0.36(16)
C1 N1 N2 C9 -179.67(12)
C7 N1 C1 C6 5.1(2)
N2 N1 C1 C6 -175.68(14)
C7 N1 C1 C2 -174.84(15)
N2 N1 C1 C2 4.3(2)
C6 C1 C2 C3 -0.8(2)
N1 C1 C2 C3 179.12(14)
C1 C2 C3 C4 -0.4(3)
C2 C3 C4 C5 1.1(3)
C3 C4 C5 C6 -0.6(3)
C2 C1 C6 C5 1.4(2)
N1 C1 C6 C5 -178.61(14)
C4 C5 C6 C1 -0.7(3)
N2 N1 C7 O1 -179.78(15)
C1 N1 C7 O1 -0.6(3)
N2 N1 C7 C8 0.35(16)
C1 N1 C7 C8 179.58(13)
O1 C7 C8 C11 0.0(3)
N1 C7 C8 C11 179.86(14)
O1 C7 C8 C9 179.92(17)
N1 C7 C8 C9 -0.22(15)
N1 N2 C9 C8 0.20(16)
N1 N2 C9 C10 -179.44(12)
C11 C8 C9 N2 179.93(14)
C7 C8 C9 N2 0.02(17)
C11 C8 C9 C10 -0.5(3)
C7 C8 C9 C10 179.61(14)
C19 O2 C11 C8 -179.97(12)
C19 O2 C11 C12 -0.2(2)
C9 C8 C11 O2 0.7(2)
C7 C8 C11 O2 -179.45(13)
C9 C8 C11 C12 -179.11(15)
C7 C8 C11 C12 0.8(2)
O2 C11 C12 C13 1.2(2)
C8 C11 C12 C13 -179.03(15)
C11 C12 C13 C14 -1.5(2)
C12 C13 C14 C19 0.8(2)
C12 C13 C14 C15 -178.71(16)
C19 C14 C15 C16 -1.0(3)
C13 C14 C15 C16 178.53(16)
C14 C15 C16 C17 0.7(3)
C15 C16 C17 C18 0.0(3)
C20 O3 C18 C17 -2.8(2)
C20 O3 C18 C19 177.68(14)
C16 C17 C18 O3 -179.84(15)
C16 C17 C18 C19 -0.3(2)
C11 O2 C19 C14 -0.5(2)
C11 O2 C19 C18 178.69(12)
C15 C14 C19 O2 179.76(14)
C13 C14 C19 O2 0.2(2)
C15 C14 C19 C18 0.6(2)
C13 C14 C19 C18 -178.94(14)
O3 C18 C19 O2 0.4(2)
C17 C18 C19 O2 -179.14(13)
O3 C18 C19 C14 179.59(14)
C17 C18 C19 C14 0.0(2)

_cod_database_fobs_code 2240758
